data_1554845
loop_
_publ_author_name
'Devillard, Marc'
'Regnier, Vianney'
'Pecaut, Jacques'
'Martin, David'

_publ_section_title
;
 Stable dicationic dioxoliums and fate of their dioxolyl radicals
;
_journal_issue 18
_journal_name_full 'Organic Chemistry Frontiers'
_journal_page_first 3184
_journal_paper_doi 10.1039/C9QO00298G
_journal_volume 6
_journal_year 2019
_chemical_formula_moiety 'F6 P, C28 H41 N4 O2'
_chemical_formula_sum 'C28 H41 F6 N4 O2 P'
_chemical_formula_weight 610.62
_space_group_crystal_system monoclinic
_space_group_IT_number 15
_space_group_name_Hall '-C 2yc'
_space_group_name_H-M_alt 'C 1 2/c 1'
_atom_sites_solution_hydrogens geom
_audit_creation_date 2017-09-22
_audit_creation_method
;
Olex2 1.2
(compiled 2014.07.22 svn.r2960 for OlexSys, GUI svn.r4862)
;
_audit_update_record
;
2019-02-21 deposited with the CCDC.	2019-03-18 downloaded from the CCDC.
;
_cell_angle_alpha 90
_cell_angle_beta 92.44(3)
_cell_angle_gamma 90
_cell_formula_units_Z 8
_cell_length_a 36.485(7)
_cell_length_b 10.158(2)
_cell_length_c 16.856(3)
_cell_measurement_reflns_used 39100
_cell_measurement_temperature 200
_cell_measurement_theta_max 30.000
_cell_measurement_theta_min 1.117
_cell_volume 6241(2)
_computing_cell_refinement EvalCCD
_computing_data_collection Collect
_computing_data_reduction EvalCCD
_computing_molecular_graphics 'Olex2 (Dolomanov et al., 2009)'
_computing_publication_material 'Olex2 (Dolomanov et al., 2009)'
_computing_structure_refinement 'SHELXL-2014/7 (Sheldrick, 2014)'
_diffrn_ambient_temperature 200
_diffrn_detector 'CCD area detector'
_diffrn_detector_type 'APEX II'
_diffrn_measured_fraction_theta_full 0.998
_diffrn_measured_fraction_theta_max 0.992
_diffrn_measurement_device_type Incoatec-Bruker-AXS-enraf-noniusKappaAPEXII
_diffrn_measurement_method 'Phi and omega scans'
_diffrn_radiation_collimation 'Montel optic'
_diffrn_radiation_detector CCD
_diffrn_radiation_monochromator 'Multilayer mirrors'
_diffrn_radiation_probe x-ray
_diffrn_radiation_type MoK\a
_diffrn_radiation_wavelength 0.71073
_diffrn_reflns_av_R_equivalents 0.0480
_diffrn_reflns_av_unetI/netI 0.0333
_diffrn_reflns_Laue_measured_fraction_full 0.998
_diffrn_reflns_Laue_measured_fraction_max 0.992
_diffrn_reflns_limit_h_max 51
_diffrn_reflns_limit_h_min -51
_diffrn_reflns_limit_k_max 14
_diffrn_reflns_limit_k_min -13
_diffrn_reflns_limit_l_max 23
_diffrn_reflns_limit_l_min -23
_diffrn_reflns_number 39100
_diffrn_reflns_point_group_measured_fraction_full 0.998
_diffrn_reflns_point_group_measured_fraction_max 0.992
_diffrn_reflns_theta_full 25.242
_diffrn_reflns_theta_max 29.999
_diffrn_reflns_theta_min 1.117
_diffrn_source 'Incoatec ISG250'
_diffrn_source_target Mo
_diffrn_source_type 'Microfocus sealed tube'
_exptl_absorpt_coefficient_mu 0.155
_exptl_absorpt_correction_T_max 1
_exptl_absorpt_correction_T_min 0.829179
_exptl_absorpt_correction_type multi-scan
_exptl_absorpt_process_details
;
SADABS-2004/1 (Bruker,2004) was used for absorption correction.
R(int) was 0.1572 before and 0.0431 after correction.
The Ratio of minimum to maximum transmission is 0.8292.
The \l/2 correction factor is 0.0015.
;
_exptl_crystal_colour colourless
_exptl_crystal_colour_primary colourless
_exptl_crystal_density_diffrn 1.300
_exptl_crystal_description block
_exptl_crystal_F_000 2576
_exptl_crystal_size_max 0.36
_exptl_crystal_size_mid 0.25
_exptl_crystal_size_min 0.24
_refine_diff_density_max 0.501
_refine_diff_density_min -0.533
_refine_diff_density_rms 0.059
_refine_ls_extinction_method none
_refine_ls_goodness_of_fit_ref 1.096
_refine_ls_hydrogen_treatment constr
_refine_ls_matrix_type full
_refine_ls_number_parameters 438
_refine_ls_number_reflns 9050
_refine_ls_number_restraints 165
_refine_ls_restrained_S_all 1.094
_refine_ls_R_factor_all 0.0861
_refine_ls_R_factor_gt 0.0524
_refine_ls_shift/su_max 0.001
_refine_ls_shift/su_mean 0.000
_refine_ls_structure_factor_coef Fsqd
_refine_ls_weighting_details 'w=1/[\s^2^(Fo^2^)+(0.0481P)^2^+6.5955P] where P=(Fo^2^+2Fc^2^)/3'
_refine_ls_weighting_scheme calc
_refine_ls_wR_factor_gt 0.1225
_refine_ls_wR_factor_ref 0.1496
_reflns_Friedel_coverage 0.000
_reflns_number_gt 6317
_reflns_number_total 9050
_reflns_threshold_expression 'I > 2\s(I)'
_cod_data_source_file c9qo00298g2.cif
_cod_data_source_block 5
_cod_original_cell_volume 6242(2)
_cod_database_code 1554845
_shelx_space_group_comment
;
The symmetry employed for this shelxl refinement is uniquely defined
by the following loop, which should always be used as a source of
symmetry information in preference to the above space-group names.
They are only intended as comments.
;
_olex2_refinement_description
;
1. Fixed Uiso
 At 1.2 times of:
  All C(H) groups, All C(H,H) groups
 At 1.5 times of:
  All C(H,H,H) groups
2. Rigid bond restraints
 P1, F9, F1, F3, F10, F5, F4, F2, F7, F6, F8
 with sigma for 1-2 distances of 0.01 and sigma for 1-3 distances of 0.01
 C22B, C22A, C1E, C1FB, C1FA
 with sigma for 1-2 distances of 0.01 and sigma for 1-3 distances of 0.01
3. Uiso/Uaniso restraints and constraints
P1 \\sim F9 \\sim F1 \\sim F3 \\sim F10 \\sim F5 \\sim F4 \\sim F2 \\sim F7
\\sim F6 \\sim F8: within 1.7A with sigma of 0.04 and sigma for terminal atoms
of 0.08
C22B \\sim C22A \\sim C1E \\sim C1FB \\sim C1FA: within 1.7A with sigma of 0.04
and sigma for terminal atoms of 0.08
4. Others
 Sof(F6)=Sof(F8)=Sof(F9)=Sof(F10)=1-FVAR(1)
 Sof(F3)=Sof(F1)=Sof(F5)=Sof(F7)=FVAR(1)
 Sof(H1EA)=Sof(C1FB)=Sof(H1FA)=Sof(H1FB)=Sof(H1FC)=Sof(C22B)=Sof(H22A)=
 Sof(H22B)=Sof(H22C)=1-FVAR(2)
 Sof(H1E)=Sof(C22A)=Sof(H22D)=Sof(H22E)=Sof(H22F)=Sof(C1FA)=Sof(H1FD)=
 Sof(H1FE)=Sof(H1FF)=FVAR(2)
5.a Ternary CH refined with riding coordinates:
 C2(H2), C17(H17), C1E(H1EA), C1E(H1E)
5.b Aromatic/amide H refined with riding coordinates:
 C7(H7), C14(H14), C15(H15), C16(H16), C1A(H1A), C1B(H1B), C1C(H1C), C1D(H1D)
5.c Idealised Me refined as rotating group:
 C9(H9A,H9B,H9C), C11(H11A,H11B,H11C), C12(H12A,H12B,H12C), C13(H13A,H13B,
 H13C), C18(H18A,H18B,H18C), C19(H19A,H19B,H19C), C1FB(H1FA,H1FB,H1FC),
 C20(H20A,H20B,H20C), C21(H21A,H21B,H21C), C22B(H22A,H22B,H22C), C22A(H22D,H22E,
 H22F), C1FA(H1FD,H1FE,H1FF)
;
_shelx_shelxl_version_number 2014/7
_olex2_submission_special_instructions 'No special instructions were received'

loop_
_space_group_symop_operation_xyz
'x, y, z'
'-x, y, -z+1/2'
'x+1/2, y+1/2, z'
'-x+1/2, y+1/2, -z+1/2'
'-x, -y, -z'
'x, -y, z-1/2'
'-x+1/2, -y+1/2, -z'
'x+1/2, -y+1/2, z-1/2'

loop_
_atom_site_label
_atom_site_type_symbol
_atom_site_fract_x
_atom_site_fract_y
_atom_site_fract_z
_atom_site_U_iso_or_equiv
_atom_site_adp_type
_atom_site_occupancy
_atom_site_site_symmetry_order
_atom_site_calc_flag
_atom_site_refinement_flags_posn
_atom_site_refinement_flags_adp
_atom_site_refinement_flags_occupancy
_atom_site_disorder_assembly
_atom_site_disorder_group
P1 P 0.42248(2) 0.89660(5) 0.56972(3) 0.04520(14) Uani 1 1 d . U . . .
O1 O 0.40655(3) 0.61190(11) 0.27474(6) 0.0291(2) Uani 1 1 d . . . . .
O2 O 0.49108(3) 0.61049(12) 0.36533(8) 0.0392(3) Uani 1 1 d . . . . .
F3 F 0.4313(2) 0.7825(7) 0.5120(5) 0.0828(15) Uani 0.64(2) 1 d . U P A 1
F1 F 0.38946(19) 0.9374(8) 0.5154(4) 0.0910(17) Uani 0.64(2) 1 d . U P A 1
F2 F 0.39996(4) 0.7944(2) 0.62030(10) 0.0875(6) Uani 1 1 d . U . . .
F4 F 0.44630(6) 0.99158(17) 0.51825(10) 0.0918(6) Uani 1 1 d . U . . .
N4 N 0.35941(4) 0.50991(14) 0.33208(8) 0.0333(3) Uani 1 1 d . . . . .
F5 F 0.4138(3) 1.0050(7) 0.6342(4) 0.109(2) Uani 0.64(2) 1 d . U P A 1
N6 N 0.44412(4) 0.37135(13) 0.30173(9) 0.0337(3) Uani 1 1 d . . . . .
F7 F 0.45926(16) 0.8598(6) 0.6238(3) 0.0594(11) Uani 0.64(2) 1 d . U P A 1
N8 N 0.46011(4) 0.79964(13) 0.34106(9) 0.0351(3) Uani 1 1 d . . . . .
N9 N 0.43854(5) 0.40408(14) 0.43632(9) 0.0377(3) Uani 1 1 d . . . . .
C1 C 0.46225(4) 0.66990(15) 0.35098(9) 0.0290(3) Uani 1 1 d . . . . .
C2 C 0.42630(4) 0.59054(14) 0.34821(9) 0.0263(3) Uani 1 1 d . . . . .
H2 H 0.4112 0.6203 0.3915 0.032 Uiso 1 1 calc R . . . .
C3 C 0.43639(4) 0.44714(15) 0.36217(9) 0.0292(3) Uani 1 1 d . . . . .
C4 C 0.37060(4) 0.57141(15) 0.27282(9) 0.0294(3) Uani 1 1 d . . . . .
C5 C 0.32201(5) 0.47649(18) 0.34182(10) 0.0351(4) Uani 1 1 d . . . . .
C6 C 0.35184(4) 0.61163(17) 0.19694(10) 0.0319(3) Uani 1 1 d . . . . .
C7 C 0.36328(5) 0.72335(18) 0.15785(11) 0.0383(4) Uani 1 1 d . . . . .
H7 H 0.3827 0.7731 0.1794 0.046 Uiso 1 1 calc R . . . .
C8 C 0.31070(5) 0.34582(19) 0.32825(11) 0.0392(4) Uani 1 1 d . . . . .
C9 C 0.44214(7) 0.22756(17) 0.30556(14) 0.0486(5) Uani 1 1 d . . . . .
H9A H 0.4665 0.1918 0.3100 0.073 Uiso 1 1 calc GR . . . .
H9B H 0.4298 0.1946 0.2582 0.073 Uiso 1 1 calc GR . . . .
H9C H 0.4288 0.2019 0.3510 0.073 Uiso 1 1 calc GR . . . .
C10 C 0.29851(5) 0.57188(19) 0.37114(12) 0.0412(4) Uani 1 1 d . . . . .
C11 C 0.42647(6) 0.87647(17) 0.33228(12) 0.0443(4) Uani 1 1 d . . . . .
H11A H 0.4246 0.9140 0.2800 0.066 Uiso 1 1 calc GR . . . .
H11B H 0.4269 0.9457 0.3711 0.066 Uiso 1 1 calc GR . . . .
H11C H 0.4057 0.8204 0.3400 0.066 Uiso 1 1 calc GR . . . .
C12 C 0.45305(6) 0.42118(19) 0.22289(11) 0.0410(4) Uani 1 1 d . . . . .
H12A H 0.4316 0.4178 0.1881 0.062 Uiso 1 1 calc GR . . . .
H12B H 0.4720 0.3677 0.2016 0.062 Uiso 1 1 calc GR . . . .
H12C H 0.4615 0.5105 0.2276 0.062 Uiso 1 1 calc GR . . . .
C13 C 0.49387(6) 0.8757(2) 0.35265(14) 0.0520(5) Uani 1 1 d . . . . .
H13A H 0.4966 0.9032 0.4071 0.078 Uiso 1 1 calc GR . . . .
H13B H 0.4928 0.9517 0.3188 0.078 Uiso 1 1 calc GR . . . .
H13C H 0.5145 0.8221 0.3397 0.078 Uiso 1 1 calc GR . . . .
C14 C 0.31767(6) 0.6868(2) 0.05373(11) 0.0473(5) Uani 1 1 d . . . . .
H14 H 0.3065 0.7114 0.0054 0.057 Uiso 1 1 calc R . . . .
C15 C 0.27464(6) 0.3145(2) 0.34388(13) 0.0493(5) Uani 1 1 d . . . . .
H15 H 0.2664 0.2289 0.3350 0.059 Uiso 1 1 calc R . . . .
C16 C 0.32295(6) 0.5383(2) 0.16352(12) 0.0473(5) Uani 1 1 d . . . . .
H16 H 0.3149 0.4632 0.1891 0.057 Uiso 1 1 calc R . . . .
C17 C 0.33683(6) 0.2421(2) 0.29929(13) 0.0458(4) Uani 1 1 d . . . . .
H17 H 0.3582 0.2879 0.2793 0.055 Uiso 1 1 calc R . . . .
C18 C 0.41907(8) 0.4671(2) 0.50034(12) 0.0548(6) Uani 1 1 d . . . . .
H18A H 0.4338 0.5372 0.5228 0.082 Uiso 1 1 calc GR . . . .
H18B H 0.4145 0.4034 0.5408 0.082 Uiso 1 1 calc GR . . . .
H18C H 0.3962 0.5021 0.4795 0.082 Uiso 1 1 calc GR . . . .
C19 C 0.46649(7) 0.3074(2) 0.46351(14) 0.0582(6) Uani 1 1 d . . . . .
H19A H 0.4549 0.2245 0.4734 0.087 Uiso 1 1 calc GR . . . .
H19B H 0.4787 0.3383 0.5115 0.087 Uiso 1 1 calc GR . . . .
H19C H 0.4841 0.2963 0.4233 0.087 Uiso 1 1 calc GR . . . .
C1A C 0.34596(6) 0.7613(2) 0.08666(12) 0.0475(5) Uani 1 1 d . . . . .
H1A H 0.3535 0.8372 0.0611 0.057 Uiso 1 1 calc R . . . .
C1B C 0.30610(6) 0.5770(2) 0.09205(12) 0.0513(5) Uani 1 1 d . . . . .
H1B H 0.2867 0.5278 0.0700 0.062 Uiso 1 1 calc R . . . .
C1C C 0.25088(6) 0.4066(2) 0.37210(15) 0.0544(5) Uani 1 1 d . . . . .
H1C H 0.2268 0.3833 0.3820 0.065 Uiso 1 1 calc R . . . .
C1D C 0.26276(6) 0.5337(2) 0.38573(14) 0.0511(5) Uani 1 1 d . . . . .
H1D H 0.2465 0.5953 0.4051 0.061 Uiso 1 1 calc R . . . .
C1E C 0.31051(6) 0.7126(2) 0.38796(15) 0.0522(5) Uani 1 1 d . U . . .
H1EA H 0.3364 0.7172 0.3747 0.063 Uiso 0.60(3) 1 calc R . P B 2
H1E H 0.3316 0.7322 0.3557 0.063 Uiso 0.40(3) 1 calc R . P B 1
C1FB C 0.3094(4) 0.7485(18) 0.4775(8) 0.083(3) Uani 0.60(3) 1 d . U P B 2
H1FA H 0.2846 0.7428 0.4940 0.124 Uiso 0.60(3) 1 calc GR . P B 2
H1FB H 0.3183 0.8365 0.4855 0.124 Uiso 0.60(3) 1 calc GR . P B 2
H1FC H 0.3245 0.6882 0.5081 0.124 Uiso 0.60(3) 1 calc GR . P B 2
C20 C 0.35026(7) 0.1547(3) 0.36808(16) 0.0620(6) Uani 1 1 d . . . . .
H20A H 0.3631 0.2074 0.4075 0.093 Uiso 1 1 calc GR . . . .
H20B H 0.3665 0.0886 0.3489 0.093 Uiso 1 1 calc GR . . . .
H20C H 0.3296 0.1131 0.3912 0.093 Uiso 1 1 calc GR . . . .
C21 C 0.32012(8) 0.1581(3) 0.23110(16) 0.0694(7) Uani 1 1 d . . . . .
H21A H 0.2989 0.1129 0.2488 0.104 Uiso 1 1 calc GR . . . .
H21B H 0.3379 0.0950 0.2148 0.104 Uiso 1 1 calc GR . . . .
H21C H 0.3132 0.2140 0.1871 0.104 Uiso 1 1 calc GR . . . .
C22B C 0.2911(5) 0.8060(7) 0.3348(8) 0.085(3) Uani 0.60(3) 1 d . U P B 2
H22A H 0.2949 0.7825 0.2806 0.128 Uiso 0.60(3) 1 calc GR . P B 2
H22B H 0.3003 0.8933 0.3449 0.128 Uiso 0.60(3) 1 calc GR . P B 2
H22C H 0.2653 0.8035 0.3442 0.128 Uiso 0.60(3) 1 calc GR . P B 2
F6 F 0.4206(7) 0.7902(13) 0.4989(8) 0.121(5) Uani 0.36(2) 1 d . U P A 2
F8 F 0.3821(4) 0.9465(10) 0.5378(14) 0.114(4) Uani 0.36(2) 1 d . U P A 2
F9 F 0.4569(4) 0.8403(17) 0.6053(14) 0.112(4) Uani 0.36(2) 1 d . U P A 2
F10 F 0.4243(3) 1.0111(13) 0.6295(8) 0.107(3) Uani 0.36(2) 1 d . U P A 2
C22A C 0.2785(3) 0.8183(12) 0.3662(12) 0.069(3) Uani 0.40(3) 1 d . U P B 1
H22D H 0.2690 0.8030 0.3130 0.104 Uiso 0.40(3) 1 calc GR . P B 1
H22E H 0.2884 0.9057 0.3701 0.104 Uiso 0.40(3) 1 calc GR . P B 1
H22F H 0.2591 0.8089 0.4026 0.104 Uiso 0.40(3) 1 calc GR . P B 1
C1FA C 0.3214(7) 0.729(2) 0.4683(14) 0.089(6) Uani 0.40(3) 1 d . U P B 1
H1FD H 0.3011 0.7092 0.5008 0.133 Uiso 0.40(3) 1 calc GR . P B 1
H1FE H 0.3291 0.8181 0.4773 0.133 Uiso 0.40(3) 1 calc GR . P B 1
H1FF H 0.3414 0.6702 0.4816 0.133 Uiso 0.40(3) 1 calc GR . P B 1

loop_
_atom_site_aniso_label
_atom_site_aniso_U_11
_atom_site_aniso_U_22
_atom_site_aniso_U_33
_atom_site_aniso_U_23
_atom_site_aniso_U_13
_atom_site_aniso_U_12
P1 0.0585(3) 0.0372(2) 0.0394(3) 0.0004(2) -0.0033(2) 0.0048(2)
O1 0.0291(5) 0.0288(5) 0.0289(5) 0.0044(4) -0.0036(4) -0.0047(4)
O2 0.0311(6) 0.0334(6) 0.0524(7) -0.0053(5) -0.0060(5) -0.0006(5)
F3 0.126(3) 0.0453(19) 0.077(3) -0.0167(17) 0.002(2) 0.008(2)
F1 0.076(3) 0.130(5) 0.064(2) 0.0107(19) -0.0286(17) 0.020(2)
F2 0.0627(9) 0.1284(15) 0.0712(10) 0.0298(10) 0.0006(7) -0.0246(10)
F4 0.1478(17) 0.0634(9) 0.0627(9) 0.0196(7) -0.0142(10) -0.0473(10)
N4 0.0316(7) 0.0344(7) 0.0336(7) 0.0039(6) -0.0034(5) -0.0083(6)
F5 0.141(6) 0.102(3) 0.082(3) -0.035(2) -0.007(3) 0.068(3)
N6 0.0409(7) 0.0235(6) 0.0364(7) -0.0027(5) -0.0019(6) -0.0025(5)
F7 0.0544(18) 0.0607(18) 0.062(2) 0.0254(13) -0.0150(13) -0.0131(15)
N8 0.0424(8) 0.0240(6) 0.0385(7) 0.0004(5) -0.0033(6) -0.0078(6)
N9 0.0539(9) 0.0271(6) 0.0313(7) 0.0046(5) -0.0078(6) -0.0061(6)
C1 0.0327(7) 0.0249(7) 0.0290(7) -0.0029(6) -0.0012(6) -0.0045(6)
C2 0.0292(7) 0.0233(6) 0.0261(7) 0.0002(5) -0.0031(5) -0.0021(5)
C3 0.0316(7) 0.0246(7) 0.0307(7) 0.0001(6) -0.0050(6) -0.0062(6)
C4 0.0297(7) 0.0273(7) 0.0307(7) -0.0001(6) -0.0033(6) -0.0041(6)
C5 0.0314(8) 0.0400(9) 0.0334(8) 0.0065(7) -0.0051(6) -0.0102(7)
C6 0.0316(7) 0.0343(8) 0.0297(7) 0.0010(6) -0.0019(6) -0.0003(6)
C7 0.0376(9) 0.0391(9) 0.0378(9) 0.0059(7) -0.0038(7) -0.0022(7)
C8 0.0374(9) 0.0402(9) 0.0395(9) 0.0064(7) -0.0052(7) -0.0121(7)
C9 0.0648(13) 0.0233(8) 0.0575(12) -0.0053(8) -0.0016(10) -0.0040(8)
C10 0.0363(9) 0.0416(9) 0.0455(10) 0.0059(8) -0.0008(7) -0.0068(7)
C11 0.0602(12) 0.0261(8) 0.0457(10) 0.0002(7) -0.0094(9) 0.0043(8)
C12 0.0510(10) 0.0372(9) 0.0353(9) -0.0045(7) 0.0072(7) -0.0026(8)
C13 0.0592(12) 0.0382(10) 0.0577(12) 0.0028(9) -0.0051(10) -0.0230(9)
C14 0.0476(10) 0.0610(12) 0.0326(9) 0.0030(8) -0.0076(7) 0.0107(9)
C15 0.0432(10) 0.0478(11) 0.0562(12) 0.0073(9) -0.0076(9) -0.0191(9)
C16 0.0532(11) 0.0489(11) 0.0385(9) 0.0050(8) -0.0125(8) -0.0154(9)
C17 0.0476(10) 0.0384(9) 0.0511(11) -0.0003(8) 0.0000(8) -0.0135(8)
C18 0.0885(17) 0.0470(11) 0.0292(9) 0.0046(8) 0.0069(9) -0.0087(11)
C19 0.0777(16) 0.0402(10) 0.0542(12) 0.0112(9) -0.0270(11) 0.0021(10)
C1A 0.0514(11) 0.0490(11) 0.0415(10) 0.0136(8) -0.0040(8) 0.0016(9)
C1B 0.0516(11) 0.0604(13) 0.0405(10) -0.0025(9) -0.0149(8) -0.0099(10)
C1C 0.0334(9) 0.0619(13) 0.0675(14) 0.0105(11) -0.0005(9) -0.0143(9)
C1D 0.0368(10) 0.0554(12) 0.0612(13) 0.0066(10) 0.0045(9) -0.0033(9)
C1E 0.0458(11) 0.0427(10) 0.0688(14) -0.0028(10) 0.0117(10) -0.0080(9)
C1FB 0.101(8) 0.077(8) 0.070(3) -0.029(4) 0.013(5) -0.028(6)
C20 0.0654(14) 0.0515(13) 0.0687(15) 0.0064(11) -0.0016(12) 0.0050(11)
C21 0.0839(18) 0.0626(15) 0.0612(15) -0.0157(12) -0.0019(13) -0.0154(14)
C22B 0.112(8) 0.041(3) 0.102(6) 0.008(3) -0.011(5) 0.000(3)
F6 0.268(14) 0.049(4) 0.051(4) -0.019(3) 0.056(7) -0.057(6)
F8 0.102(6) 0.055(4) 0.179(12) 0.009(5) -0.076(6) 0.013(4)
F9 0.051(4) 0.117(8) 0.169(10) 0.053(6) 0.011(5) 0.027(4)
F10 0.064(4) 0.153(7) 0.105(5) -0.100(5) -0.002(3) -0.011(4)
C22A 0.065(5) 0.055(4) 0.087(8) 0.003(5) -0.001(4) 0.004(4)
C1FA 0.110(14) 0.051(5) 0.102(10) -0.017(7) -0.036(10) -0.010(8)

loop_
_atom_type_symbol
_atom_type_description
_atom_type_scat_dispersion_real
_atom_type_scat_dispersion_imag
_atom_type_scat_source
C C 0.0033 0.0016 'International Tables Vol C Tables 4.2.6.8 and 6.1.1.4'
H H 0.0000 0.0000 'International Tables Vol C Tables 4.2.6.8 and 6.1.1.4'
F F 0.0171 0.0103 'International Tables Vol C Tables 4.2.6.8 and 6.1.1.4'
N N 0.0061 0.0033 'International Tables Vol C Tables 4.2.6.8 and 6.1.1.4'
O O 0.0106 0.0060 'International Tables Vol C Tables 4.2.6.8 and 6.1.1.4'
P P 0.1023 0.0942 'International Tables Vol C Tables 4.2.6.8 and 6.1.1.4'

loop_
_geom_angle_atom_site_label_1
_geom_angle_atom_site_label_2
_geom_angle_atom_site_label_3
_geom_angle
F3 P1 F2 88.6(3)
F3 P1 F4 88.7(3)
F3 P1 F5 175.5(4)
F3 P1 F7 89.5(3)
F1 P1 F3 90.4(3)
F1 P1 F2 94.9(3)
F1 P1 F4 86.8(3)
F1 P1 F5 92.6(3)
F1 P1 F7 176.1(3)
F2 P1 F7 89.0(2)
F2 P1 F6 87.2(4)
F2 P1 F8 84.3(7)
F4 P1 F2 176.80(12)
F4 P1 F5 94.8(4)
F4 P1 F7 89.3(2)
F4 P1 F6 90.6(4)
F4 P1 F8 98.0(7)
F5 P1 F2 87.9(4)
F5 P1 F7 87.8(3)
F6 P1 F8 87.4(7)
F9 P1 F2 88.8(5)
F9 P1 F4 89.0(5)
F9 P1 F6 92.9(7)
F9 P1 F8 173.0(9)
F9 P1 F10 90.8(9)
F10 P1 F2 98.7(6)
F10 P1 F4 83.6(6)
F10 P1 F6 173.1(8)
F10 P1 F8 89.7(7)
C4 O1 C2 114.99(12)
C4 N4 C5 123.67(14)
C3 N6 C9 122.45(16)
C3 N6 C12 124.09(14)
C9 N6 C12 113.34(15)
C1 N8 C11 126.03(15)
C1 N8 C13 117.57(16)
C11 N8 C13 115.62(15)
C3 N9 C18 122.72(16)
C3 N9 C19 121.73(18)
C18 N9 C19 114.38(17)
O2 C1 N8 123.84(15)
O2 C1 C2 118.07(14)
N8 C1 C2 118.02(14)
O1 C2 C1 110.25(12)
O1 C2 H2 108.7
O1 C2 C3 113.06(12)
C1 C2 H2 108.7
C3 C2 C1 107.29(12)
C3 C2 H2 108.7
N6 C3 N9 122.10(15)
N6 C3 C2 119.96(14)
N9 C3 C2 117.88(14)
O1 C4 C6 110.08(13)
N4 C4 O1 118.09(14)
N4 C4 C6 131.83(15)
C8 C5 N4 118.89(17)
C10 C5 N4 118.77(16)
C10 C5 C8 122.11(16)
C7 C6 C4 119.91(15)
C7 C6 C16 119.00(16)
C16 C6 C4 121.08(16)
C6 C7 H7 119.9
C6 C7 C1A 120.24(17)
C1A C7 H7 119.9
C5 C8 C17 121.61(16)
C15 C8 C5 117.34(19)
C15 C8 C17 121.03(18)
N6 C9 H9A 109.5
N6 C9 H9B 109.5
N6 C9 H9C 109.5
H9A C9 H9B 109.5
H9A C9 H9C 109.5
H9B C9 H9C 109.5
C5 C10 C1E 122.83(17)
C1D C10 C5 117.56(18)
C1D C10 C1E 119.60(19)
N8 C11 H11A 109.5
N8 C11 H11B 109.5
N8 C11 H11C 109.5
H11A C11 H11B 109.5
H11A C11 H11C 109.5
H11B C11 H11C 109.5
N6 C12 H12A 109.5
N6 C12 H12B 109.5
N6 C12 H12C 109.5
H12A C12 H12B 109.5
H12A C12 H12C 109.5
H12B C12 H12C 109.5
N8 C13 H13A 109.5
N8 C13 H13B 109.5
N8 C13 H13C 109.5
H13A C13 H13B 109.5
H13A C13 H13C 109.5
H13B C13 H13C 109.5
C1A C14 H14 120.0
C1B C14 H14 120.0
C1B C14 C1A 119.99(18)
C8 C15 H15 119.1
C1C C15 C8 121.72(19)
C1C C15 H15 119.1
C6 C16 H16 120.0
C1B C16 C6 120.04(19)
C1B C16 H16 120.0
C8 C17 H17 107.6
C8 C17 C20 110.24(19)
C8 C17 C21 113.07(19)
C20 C17 H17 107.6
C20 C17 C21 110.5(2)
C21 C17 H17 107.6
N9 C18 H18A 109.5
N9 C18 H18B 109.5
N9 C18 H18C 109.5
H18A C18 H18B 109.5
H18A C18 H18C 109.5
H18B C18 H18C 109.5
N9 C19 H19A 109.5
N9 C19 H19B 109.5
N9 C19 H19C 109.5
H19A C19 H19B 109.5
H19A C19 H19C 109.5
H19B C19 H19C 109.5
C7 C1A H1A 119.9
C14 C1A C7 120.14(19)
C14 C1A H1A 119.9
C14 C1B C16 120.57(19)
C14 C1B H1B 119.7
C16 C1B H1B 119.7
C15 C1C H1C 120.1
C15 C1C C1D 119.81(19)
C1D C1C H1C 120.1
C10 C1D H1D 119.3
C1C C1D C10 121.4(2)
C1C C1D H1D 119.3
C10 C1E H1EA 106.0
C10 C1E H1E 108.3
C10 C1E C1FB 112.5(7)
C10 C1E C22A 112.5(5)
C1FB C1E H1EA 106.0
C22B C1E C10 111.5(4)
C22B C1E H1EA 106.0
C22B C1E C1FB 114.1(7)
C22A C1E H1E 108.3
C1FA C1E C10 111.0(11)
C1FA C1E H1E 108.3
C1FA C1E C22A 108.2(9)
C1E C1FB H1FA 109.5
C1E C1FB H1FB 109.5
C1E C1FB H1FC 109.5
H1FA C1FB H1FB 109.5
H1FA C1FB H1FC 109.5
H1FB C1FB H1FC 109.5
C17 C20 H20A 109.5
C17 C20 H20B 109.5
C17 C20 H20C 109.5
H20A C20 H20B 109.5
H20A C20 H20C 109.5
H20B C20 H20C 109.5
C17 C21 H21A 109.5
C17 C21 H21B 109.5
C17 C21 H21C 109.5
H21A C21 H21B 109.5
H21A C21 H21C 109.5
H21B C21 H21C 109.5
C1E C22B H22A 109.5
C1E C22B H22B 109.5
C1E C22B H22C 109.5
H22A C22B H22B 109.5
H22A C22B H22C 109.5
H22B C22B H22C 109.5
C1E C22A H22D 109.5
C1E C22A H22E 109.5
C1E C22A H22F 109.5
H22D C22A H22E 109.5
H22D C22A H22F 109.5
H22E C22A H22F 109.5
C1E C1FA H1FD 109.5
C1E C1FA H1FE 109.5
C1E C1FA H1FF 109.5
H1FD C1FA H1FE 109.5
H1FD C1FA H1FF 109.5
H1FE C1FA H1FF 109.5

loop_
_geom_bond_atom_site_label_1
_geom_bond_atom_site_label_2
_geom_bond_distance
P1 F3 1.557(7)
P1 F1 1.538(6)
P1 F2 1.5937(18)
P1 F4 1.5823(18)
P1 F5 1.588(6)
P1 F7 1.634(5)
P1 F6 1.609(12)
P1 F8 1.627(12)
P1 F9 1.482(13)
P1 F10 1.538(9)
O1 C2 1.4225(18)
O1 C4 1.3736(19)
O2 C1 1.228(2)
N4 C4 1.261(2)
N4 C5 1.422(2)
N6 C3 1.317(2)
N6 C9 1.464(2)
N6 C12 1.472(2)
N8 C1 1.330(2)
N8 C11 1.457(3)
N8 C13 1.460(2)
N9 C3 1.323(2)
N9 C18 1.464(3)
N9 C19 1.475(3)
C1 C2 1.539(2)
C2 H2 0.9800
C2 C3 1.518(2)
C4 C6 1.482(2)
C5 C8 1.406(3)
C5 C10 1.398(3)
C6 C7 1.386(2)
C6 C16 1.390(2)
C7 H7 0.9300
C7 C1A 1.387(3)
C8 C15 1.390(3)
C8 C17 1.515(3)
C9 H9A 0.9600
C9 H9B 0.9600
C9 H9C 0.9600
C10 C1D 1.393(3)
C10 C1E 1.518(3)
C11 H11A 0.9600
C11 H11B 0.9600
C11 H11C 0.9600
C12 H12A 0.9600
C12 H12B 0.9600
C12 H12C 0.9600
C13 H13A 0.9600
C13 H13B 0.9600
C13 H13C 0.9600
C14 H14 0.9300
C14 C1A 1.377(3)
C14 C1B 1.365(3)
C15 H15 0.9300
C15 C1C 1.374(3)
C16 H16 0.9300
C16 C1B 1.386(3)
C17 H17 0.9800
C17 C20 1.525(3)
C17 C21 1.537(3)
C18 H18A 0.9600
C18 H18B 0.9600
C18 H18C 0.9600
C19 H19A 0.9600
C19 H19B 0.9600
C19 H19C 0.9600
C1A H1A 0.9300
C1B H1B 0.9300
C1C H1C 0.9300
C1C C1D 1.378(3)
C1D H1D 0.9300
C1E H1EA 0.9800
C1E H1E 0.9800
C1E C1FB 1.554(13)
C1E C22B 1.467(8)
C1E C22A 1.618(11)
C1E C1FA 1.40(2)
C1FB H1FA 0.9600
C1FB H1FB 0.9600
C1FB H1FC 0.9600
C20 H20A 0.9600
C20 H20B 0.9600
C20 H20C 0.9600
C21 H21A 0.9600
C21 H21B 0.9600
C21 H21C 0.9600
C22B H22A 0.9600
C22B H22B 0.9600
C22B H22C 0.9600
C22A H22D 0.9600
C22A H22E 0.9600
C22A H22F 0.9600
C1FA H1FD 0.9600
C1FA H1FE 0.9600
C1FA H1FF 0.9600
